data_2012813
loop_
_publ_author_name
'Karapetyan, Harutyun'
'Tamazyan, Rafael'
'Martirisyan, Ashot'
'Hovhannesyan, Vahagn'
'Gasparyan, Sahak'

_publ_section_title
;
 1-Substituted derivatives of 2-aryl-5-oxopyrrolidine-2-carboxylic acid
;
_journal_issue 7
_journal_name_full 'Acta Crystallographica Section C'
_journal_page_first o399
_journal_page_last o401
_journal_paper_doi 10.1107/S0108270102009241
_journal_volume 58
_journal_year 2002
_chemical_formula_moiety 'C21 H22 N2 O2'
_chemical_formula_sum 'C21 H22 N2 O2'
_chemical_formula_weight 334.41
_chemical_name_systematic
;
2-(4-isopropoxyphenyl)-5-oxo-1-(4-tolyl)pyrrolidine-2-carbonitrile
;
_space_group_IT_number 14
_symmetry_cell_setting monoclinic
_symmetry_space_group_name_Hall '-P 2ybc'
_symmetry_space_group_name_H-M 'P 1 21/c 1'
_atom_sites_solution_hydrogens geom
_atom_sites_solution_primary direct
_atom_sites_solution_secondary difmap
_cell_angle_alpha 90
_cell_angle_beta 106.07(3)
_cell_angle_gamma 90
_cell_formula_units_Z 4
_cell_length_a 7.5182(15)
_cell_length_b 25.125(5)
_cell_length_c 10.612(2)
_cell_measurement_reflns_used 25
_cell_measurement_temperature 293(2)
_cell_measurement_theta_max 18.5
_cell_measurement_theta_min 14.4
_cell_volume 1926.2(7)
_computing_cell_refinement 'SETANG in CAD-4 Software'
_computing_data_collection 'CAD-4 Software (Enraf-Nonius, 1988)'
_computing_data_reduction 'local program'
_computing_molecular_graphics 'ORTEPII (Johnson, 1976)'
_computing_publication_material SHELXL97
_computing_structure_refinement 'SHELXL97 (Sheldrick, 1997)'
_computing_structure_solution 'SHELXS97 (Sheldrick, 1997)'
_diffrn_ambient_temperature 293(2)
_diffrn_measured_fraction_theta_full 1.0
_diffrn_measured_fraction_theta_max 1.0
_diffrn_measurement_device_type 'Enraf-Nonius CAD-4'
_diffrn_measurement_method \w/2\q
_diffrn_radiation_monochromator graphite
_diffrn_radiation_source 'fine-focus sealed tube'
_diffrn_radiation_type MoK\a
_diffrn_radiation_wavelength 0.71073
_diffrn_reflns_av_R_equivalents 0.027
_diffrn_reflns_av_sigmaI/netI 0.033
_diffrn_reflns_limit_h_max 0
_diffrn_reflns_limit_h_min -9
_diffrn_reflns_limit_k_max 33
_diffrn_reflns_limit_k_min 0
_diffrn_reflns_limit_l_max 13
_diffrn_reflns_limit_l_min 0
_diffrn_reflns_number 5212
_diffrn_reflns_theta_full 28.0
_diffrn_reflns_theta_max 28.0
_diffrn_reflns_theta_min 1.6
_diffrn_standards_decay_% 'variation +-1.0'
_diffrn_standards_interval_time 60
_diffrn_standards_number 3
_exptl_absorpt_coefficient_mu 0.075
_exptl_absorpt_correction_type none
_exptl_crystal_colour colourless
_exptl_crystal_density_diffrn 1.153
_exptl_crystal_density_meas ?
_exptl_crystal_density_method 'not measured'
_exptl_crystal_description sphere
_exptl_crystal_F_000 712
_exptl_crystal_size_rad 0.17
_refine_diff_density_max 0.18
_refine_diff_density_min -0.20
_refine_ls_extinction_coef 0.0064(12)
_refine_ls_extinction_expression Fc^*^=kFc[1+0.001xFc^2^\l^3^/sin(2\q)]^-1/4^
_refine_ls_extinction_method 'SHELXL97 (Sheldrick, 1997)'
_refine_ls_goodness_of_fit_ref 1.047
_refine_ls_hydrogen_treatment mixed
_refine_ls_matrix_type full
_refine_ls_number_constraints 0
_refine_ls_number_parameters 282
_refine_ls_number_reflns 4621
_refine_ls_number_restraints 0
_refine_ls_restrained_S_all 1.047
_refine_ls_R_factor_all 0.087
_refine_ls_R_factor_gt 0.049
_refine_ls_shift/su_max <0.001
_refine_ls_shift/su_mean 0.000
_refine_ls_structure_factor_coef Fsqd
_refine_ls_weighting_details 'w = 1/[\s^2^(Fo^2^)+(0.0453P)^2^+0.4186P] where P=(Fo^2^+2Fc^2^)/3'
_refine_ls_weighting_scheme calc
_refine_ls_wR_factor_gt 0.115
_refine_ls_wR_factor_ref 0.142
_reflns_number_gt 3067
_reflns_number_total 4621
_reflns_threshold_expression I>2\s(I)
_cod_data_source_file gg1112.cif
_cod_data_source_block IV
_cod_depositor_comments
;
The following automatic conversions were performed:
'_symmetry_cell_setting' value 'Monoclinic' changed to 'monoclinic'
according to '/home/saulius/struct/CIF-dictionaries/cif_core.dic'
dictionary named 'cif_core.dic' version 2.4.1 from 2010-06-29.

Automatic conversion script
Id: cif_fix_enum 1527 2010-12-29 10:47:43Z saulius 

The following automatic conversions were performed:

'_symmetry_cell_setting' value 'Monoclinic' changed to 'monoclinic'
according to /home/saulius/struct/CIF-dictionaries/cif_core.dic
dictionary named 'cif_core.dic' version 2.4.1 from 2010-06-29.

Automatic conversion script
Id: cif_fix_values 1715 2011-07-08 13:25:40Z adriana 

The following automatic conversions were performed:

'_exptl_crystal_density_meas' value 'not measured' was changed to '?'
- the value is perceived as not measured.

Automatic conversion script
Id: cif_fix_values 3008 2015-01-20 13:52:24Z robertas 
;
_cod_original_cell_volume 1926.3(7)
_cod_original_sg_symbol_H-M 'P 21/c'
_cod_database_code 2012813
_cod_database_fobs_code 2012813

loop_
_symmetry_equiv_pos_as_xyz
'x, y, z'
'-x, y+1/2, -z+1/2'
'-x, -y, -z'
'x, -y-1/2, z-1/2'

loop_
_atom_site_label
_atom_site_fract_x
_atom_site_fract_y
_atom_site_fract_z
_atom_site_U_iso_or_equiv
_atom_site_adp_type
_atom_site_calc_flag
_atom_site_refinement_flags
_atom_site_occupancy
_atom_site_disorder_assembly
_atom_site_disorder_group
_atom_site_type_symbol
C1 0.4694(2) 0.35322(7) 0.97282(16) 0.0421(4) Uani d . 1 . . C
N2 0.45809(18) 0.31272(5) 0.87004(13) 0.0422(3) Uani d . 1 . . N
C3 0.3170(2) 0.27728(7) 0.86394(18) 0.0499(4) Uani d . 1 . . C
C4 0.2408(3) 0.28702(10) 0.9788(2) 0.0565(5) Uani d . 1 . . C
H4B 0.119(3) 0.3068(9) 0.945(2) 0.070(6) Uiso d . 1 . . H
H4A 0.218(3) 0.2543(10) 1.021(2) 0.081(7) Uiso d . 1 . . H
C5 0.3826(3) 0.32297(9) 1.06784(19) 0.0527(5) Uani d . 1 . . C
H5B 0.334(3) 0.3477(8) 1.1171(19) 0.059(6) Uiso d . 1 . . H
H5A 0.483(3) 0.3011(9) 1.128(2) 0.069(6) Uiso d . 1 . . H
C6 0.3435(3) 0.39776(8) 0.9125(2) 0.0614(5) Uani d . 1 . . C
N7 0.2384(3) 0.42897(9) 0.8638(3) 0.1005(8) Uani d . 1 . . N
O8 0.2639(2) 0.24484(6) 0.77767(14) 0.0749(5) Uani d . 1 . . O
C9 0.5338(2) 0.32114(7) 0.76151(16) 0.0450(4) Uani d . 1 . . C
C10 0.4264(3) 0.34283(9) 0.64623(19) 0.0613(5) Uani d . 1 . . C
H10 0.296(3) 0.3521(9) 0.641(2) 0.072(6) Uiso d . 1 . . H
C11 0.5008(4) 0.34988(10) 0.5412(2) 0.0746(7) Uani d . 1 . . C
H11 0.422(3) 0.3650(10) 0.460(2) 0.091(8) Uiso d . 1 . . H
C12 0.6809(4) 0.33590(9) 0.5500(2) 0.0706(6) Uani d . 1 . . C
C13 0.7859(3) 0.31389(11) 0.6659(2) 0.0725(6) Uani d . 1 . . C
H13 0.917(3) 0.3057(10) 0.676(2) 0.084(7) Uiso d . 1 . . H
C14 0.7128(3) 0.30627(9) 0.7710(2) 0.0595(5) Uani d . 1 . . C
H14 0.786(3) 0.2902(9) 0.852(2) 0.068(6) Uiso d . 1 . . H
C15 0.7614(5) 0.34374(14) 0.4349(3) 0.1120(11) Uani d . 1 . . C
H15A 0.8739 0.3236 0.4493 0.168 Uiso calc R 1 . . H
H15B 0.7872 0.3808 0.4268 0.168 Uiso calc R 1 . . H
H15C 0.6740 0.3317 0.3558 0.168 Uiso calc R 1 . . H
C16 0.6632(2) 0.37380(6) 1.03602(15) 0.0404(4) Uani d . 1 . . C
C17 0.7079(3) 0.42681(7) 1.03542(18) 0.0515(4) Uani d . 1 . . C
H17 0.618(3) 0.4528(9) 0.989(2) 0.071(6) Uiso d . 1 . . H
C18 0.8823(3) 0.44570(8) 1.1015(2) 0.0569(5) Uani d . 1 . . C
H18 0.908(3) 0.4828(10) 1.104(2) 0.075(7) Uiso d . 1 . . H
C19 1.0153(2) 0.41069(7) 1.16977(16) 0.0466(4) Uani d . 1 . . C
C20 0.9732(2) 0.35670(7) 1.17012(16) 0.0445(4) Uani d . 1 . . C
H20 1.067(3) 0.3345(8) 1.2167(18) 0.050(5) Uiso d . 1 . . H
C21 0.8000(2) 0.33879(7) 1.10394(17) 0.0437(4) Uani d . 1 . . C
H21 0.766(3) 0.3020(8) 1.1070(18) 0.056(5) Uiso d . 1 . . H
O22 1.19148(18) 0.42441(6) 1.23838(13) 0.0614(4) Uani d . 1 . . O
C23 1.2387(3) 0.47973(9) 1.2584(3) 0.0751(7) Uani d . 1 . . C
H23 1.191(3) 0.4974(10) 1.171(2) 0.087(7) Uiso d . 1 . . H
C24 1.4478(4) 0.48140(13) 1.2958(3) 0.1030(10) Uani d . 1 . . C
H24A 1.4909 0.4652 1.2278 0.155 Uiso calc R 1 . . H
H24D 1.4966 0.4624 1.3764 0.155 Uiso calc R 1 . . H
H24B 1.4887 0.5177 1.3070 0.155 Uiso calc R 1 . . H
C25 1.1600(5) 0.50233(15) 1.3620(3) 0.1234(13) Uani d . 1 . . C
H25D 1.0275 0.4996 1.3340 0.185 Uiso calc R 1 . . H
H25A 1.1950 0.5391 1.3762 0.185 Uiso calc R 1 . . H
H25B 1.2070 0.4828 1.4421 0.185 Uiso calc R 1 . . H

loop_
_atom_site_aniso_label
_atom_site_aniso_U_11
_atom_site_aniso_U_22
_atom_site_aniso_U_33
_atom_site_aniso_U_12
_atom_site_aniso_U_13
_atom_site_aniso_U_23
C1 0.0415(8) 0.0404(9) 0.0447(9) 0.0011(7) 0.0123(7) -0.0037(7)
N2 0.0453(7) 0.0430(8) 0.0396(7) -0.0053(6) 0.0141(6) -0.0036(6)
C3 0.0496(10) 0.0493(10) 0.0503(10) -0.0098(8) 0.0129(8) -0.0033(8)
C4 0.0489(11) 0.0686(13) 0.0554(11) -0.0128(10) 0.0200(9) -0.0035(10)
C5 0.0495(10) 0.0627(12) 0.0512(11) -0.0066(9) 0.0226(9) -0.0086(9)
C6 0.0478(10) 0.0528(11) 0.0770(14) 0.0049(9) 0.0061(9) -0.0093(10)
N7 0.0759(13) 0.0633(13) 0.141(2) 0.0239(11) -0.0049(13) -0.0004(13)
O8 0.0893(11) 0.0740(10) 0.0658(9) -0.0381(8) 0.0291(8) -0.0253(8)
C9 0.0516(10) 0.0461(9) 0.0384(8) -0.0096(8) 0.0142(7) -0.0038(7)
C10 0.0605(12) 0.0708(14) 0.0506(11) -0.0045(10) 0.0119(9) 0.0082(9)
C11 0.0947(18) 0.0827(16) 0.0453(11) -0.0084(14) 0.0174(11) 0.0105(11)
C12 0.0939(17) 0.0759(15) 0.0508(12) -0.0210(13) 0.0348(11) -0.0095(10)
C13 0.0672(14) 0.0962(18) 0.0634(14) -0.0081(13) 0.0334(11) -0.0140(12)
C14 0.0564(12) 0.0774(14) 0.0472(10) 0.0018(10) 0.0186(9) -0.0023(10)
C15 0.154(3) 0.129(3) 0.0764(17) -0.020(2) 0.0715(19) -0.0030(17)
C16 0.0432(8) 0.0411(9) 0.0381(8) -0.0009(7) 0.0131(7) -0.0032(7)
C17 0.0537(10) 0.0396(9) 0.0549(10) 0.0033(8) 0.0043(8) 0.0033(8)
C18 0.0598(11) 0.0380(10) 0.0649(12) -0.0069(8) 0.0040(9) -0.0016(8)
C19 0.0448(9) 0.0510(10) 0.0430(9) -0.0027(8) 0.0105(7) -0.0054(7)
C20 0.0436(9) 0.0456(10) 0.0452(9) 0.0054(8) 0.0137(7) 0.0028(7)
C21 0.0473(9) 0.0395(9) 0.0477(9) 0.0020(7) 0.0190(7) 0.0003(7)
O22 0.0495(7) 0.0592(8) 0.0674(9) -0.0066(6) 0.0026(6) -0.0073(6)
C23 0.0766(15) 0.0621(14) 0.0686(14) -0.0235(11) -0.0099(12) -0.0015(11)
C24 0.0766(17) 0.115(2) 0.101(2) -0.0424(16) -0.0033(14) 0.0027(17)
C25 0.109(2) 0.112(2) 0.123(3) 0.0133(19) -0.0106(19) -0.062(2)

loop_
_atom_type_symbol
_atom_type_description
_atom_type_scat_dispersion_real
_atom_type_scat_dispersion_imag
_atom_type_scat_source
C C 0.0033 0.0016 'International Tables Vol C Tables 4.2.6.8 and 6.1.1.4'
H H 0.0000 0.0000 'International Tables Vol C Tables 4.2.6.8 and 6.1.1.4'
N N 0.0061 0.0033 'International Tables Vol C Tables 4.2.6.8 and 6.1.1.4'
O O 0.0106 0.0060 'International Tables Vol C Tables 4.2.6.8 and 6.1.1.4'

loop_
_geom_angle_atom_site_label_1
_geom_angle_atom_site_label_2
_geom_angle_atom_site_label_3
_geom_angle
_geom_angle_publ_flag
N2 C1 C6 107.47(14) n
N2 C1 C16 114.43(13) n
C6 C1 C16 110.60(15) n
N2 C1 C5 101.23(14) n
C6 C1 C5 108.51(16) n
C16 C1 C5 114.01(14) n
C3 N2 C9 122.07(14) n
C3 N2 C1 111.56(13) n
C9 N2 C1 122.47(13) n
O8 C3 N2 124.20(17) n
O8 C3 C4 127.19(17) n
N2 C3 C4 108.60(15) n
C3 C4 C5 104.08(15) n
C3 C4 H4B 107.4(12) n
C5 C4 H4B 109.9(12) n
C3 C4 H4A 112.9(14) n
C5 C4 H4A 113.6(14) n
H4B C4 H4A 108.8(19) n
C4 C5 C1 103.75(15) n
C4 C5 H5B 115.1(12) n
C1 C5 H5B 109.5(12) n
C4 C5 H5A 110.3(13) n
C1 C5 H5A 107.5(12) n
H5B C5 H5A 110.3(17) n
N7 C6 C1 175.1(2) n
C14 C9 C10 119.60(18) n
C14 C9 N2 119.96(16) n
C10 C9 N2 120.41(17) n
C9 C10 C11 119.7(2) n
C9 C10 H10 117.8(12) n
C11 C10 H10 122.4(12) n
C12 C11 C10 121.3(2) n
C12 C11 H11 120.2(15) n
C10 C11 H11 118.5(15) n
C11 C12 C13 118.2(2) n
C11 C12 C15 121.0(2) n
C13 C12 C15 120.8(2) n
C12 C13 C14 121.1(2) n
C12 C13 H13 119.1(14) n
C14 C13 H13 119.7(14) n
C9 C14 C13 120.1(2) n
C9 C14 H14 118.9(13) n
C13 C14 H14 120.9(13) n
C12 C15 H15A 109.5 n
C12 C15 H15B 109.5 n
H15A C15 H15B 109.5 n
C12 C15 H15C 109.5 n
H15A C15 H15C 109.5 n
H15B C15 H15C 109.5 n
C17 C16 C21 117.88(16) n
C17 C16 C1 122.35(15) n
C21 C16 C1 119.67(15) n
C16 C17 C18 121.81(17) n
C16 C17 H17 121.1(13) n
C18 C17 H17 117.1(13) n
C19 C18 C17 119.61(18) n
C19 C18 H18 119.9(14) n
C17 C18 H18 120.4(14) n
O22 C19 C18 125.05(17) n
O22 C19 C20 115.57(16) n
C18 C19 C20 119.37(16) n
C21 C20 C19 120.14(16) n
C21 C20 H20 123.3(12) n
C19 C20 H20 116.5(12) n
C20 C21 C16 121.17(17) n
C20 C21 H21 121.3(11) n
C16 C21 H21 117.5(11) n
C19 O22 C23 119.09(16) n
O22 C23 C25 110.1(2) n
O22 C23 C24 105.2(2) n
C25 C23 C24 113.0(2) n
O22 C23 H23 106.5(15) n
C25 C23 H23 113.3(15) n
C24 C23 H23 108.2(14) n
C23 C24 H24A 109.5 n
C23 C24 H24D 109.5 n
H24A C24 H24D 109.5 n
C23 C24 H24B 109.5 n
H24A C24 H24B 109.5 n
H24D C24 H24B 109.5 n
C23 C25 H25D 109.5 n
C23 C25 H25A 109.5 n
H25D C25 H25A 109.5 n
C23 C25 H25B 109.5 n
H25D C25 H25B 109.5 n
H25A C25 H25B 109.5 n

loop_
_geom_bond_atom_site_label_1
_geom_bond_atom_site_label_2
_geom_bond_site_symmetry_2
_geom_bond_distance
_geom_bond_publ_flag
C1 N2 . 1.477(2) n
C1 C6 . 1.491(3) n
C1 C16 . 1.516(2) n
C1 C5 . 1.544(2) n
N2 C3 . 1.373(2) n
N2 C9 . 1.434(2) n
C3 O8 . 1.208(2) n
C3 C4 . 1.503(3) n
C4 C5 . 1.513(3) n
C4 H4B . 1.02(2) n
C4 H4A . 0.97(2) n
C5 H5B . 0.95(2) n
C5 H5A . 1.01(2) n
C6 N7 . 1.132(3) n
C9 C14 . 1.374(3) n
C9 C10 . 1.378(3) n
C10 C11 . 1.390(3) n
C10 H10 . 1.00(2) n
C11 C12 . 1.376(4) n
C11 H11 . 0.98(2) n
C12 C13 . 1.380(3) n
C12 C15 . 1.519(3) n
C13 C14 . 1.386(3) n
C13 H13 . 0.99(2) n
C14 H14 . 0.97(2) n
C15 H15A . 0.9600 n
C15 H15B . 0.9600 n
C15 H15C . 0.9600 n
C16 C17 . 1.374(2) n
C16 C21 . 1.393(2) n
C17 C18 . 1.388(3) n
C17 H17 . 0.97(2) n
C18 C19 . 1.377(3) n
C18 H18 . 0.95(2) n
C19 O22 . 1.367(2) n
C19 C20 . 1.393(3) n
C20 C21 . 1.373(2) n
C20 H20 . 0.927(19) n
C21 H21 . 0.96(2) n
O22 C23 . 1.436(3) n
C23 C25 . 1.497(4) n
C23 C24 . 1.512(3) n
C23 H23 . 1.00(3) n
C24 H24A . 0.9600 n
C24 H24D . 0.9600 n
C24 H24B . 0.9600 n
C25 H25D . 0.9600 n
C25 H25A . 0.9600 n
C25 H25B . 0.9600 n

loop_
_geom_torsion_atom_site_label_1
_geom_torsion_atom_site_label_2
_geom_torsion_atom_site_label_3
_geom_torsion_atom_site_label_4
_geom_torsion
_geom_torsion_publ_flag
C6 C1 N2 C3 -87.82(18) n
C16 C1 N2 C3 148.95(15) n
C5 C1 N2 C3 25.88(18) n
C6 C1 N2 C9 70.32(19) n
C16 C1 N2 C9 -52.9(2) n
C5 C1 N2 C9 -175.99(15) n
C9 N2 C3 O8 11.7(3) n
C1 N2 C3 O8 169.96(18) n
C9 N2 C3 C4 -166.93(16) n
C1 N2 C3 C4 -8.7(2) n
O8 C3 C4 C5 168.5(2) n
N2 C3 C4 C5 -12.9(2) n
C3 C4 C5 C1 28.0(2) n
N2 C1 C5 C4 -32.24(19) n
C6 C1 C5 C4 80.66(19) n
C16 C1 C5 C4 -155.61(16) n
C3 N2 C9 C14 -113.3(2) n
C1 N2 C9 C14 90.8(2) n
C3 N2 C9 C10 65.0(2) n
C1 N2 C9 C10 -90.9(2) n
C14 C9 C10 C11 -0.6(3) n
N2 C9 C10 C11 -178.88(19) n
C9 C10 C11 C12 -0.4(4) n
C10 C11 C12 C13 0.8(4) n
C10 C11 C12 C15 -180.0(2) n
C11 C12 C13 C14 -0.3(4) n
C15 C12 C13 C14 -179.5(2) n
C10 C9 C14 C13 1.1(3) n
N2 C9 C14 C13 179.42(18) n
C12 C13 C14 C9 -0.7(4) n
N2 C1 C16 C17 121.97(18) n
C6 C1 C16 C17 0.4(2) n
C5 C1 C16 C17 -122.15(19) n
N2 C1 C16 C21 -61.8(2) n
C6 C1 C16 C21 176.72(15) n
C5 C1 C16 C21 54.1(2) n
C21 C16 C17 C18 -1.0(3) n
C1 C16 C17 C18 175.34(17) n
C16 C17 C18 C19 0.1(3) n
C17 C18 C19 O22 179.94(18) n
C17 C18 C19 C20 0.7(3) n
O22 C19 C20 C21 -179.90(15) n
C18 C19 C20 C21 -0.6(3) n
C19 C20 C21 C16 -0.3(3) n
C17 C16 C21 C20 1.1(2) n
C1 C16 C21 C20 -175.34(15) n
C18 C19 O22 C23 9.3(3) n
C20 C19 O22 C23 -171.41(18) n
C19 O22 C23 C25 75.7(2) n
C19 O22 C23 C24 -162.24(18) n

loop_
_cod_related_entry_id
_cod_related_entry_database
_cod_related_entry_code
1 ChemSpider 21134822
